data_4502670
loop_
_publ_author_name
'Lipstman, Sophia'
'Goldberg, Israel'

_publ_section_title
;
 Porphyrin Framework Solids. Hybrid Supramolecular Assembly Modes of
 Tetrapyridylporphyrin and Aqua Nitrates of Lanthanoid Ions
;
_journal_issue 4
_journal_name_full 'Crystal Growth &amp; Design'
_journal_page_first 1823
_journal_paper_doi 10.1021/cg901505m
_journal_volume 10
_journal_year 2010
_chemical_formula_moiety 'C40 H28 N8, C2 H6 La N5 O16, C6 H4 Cl2'
_chemical_formula_sum 'C48 H38 Cl2 La N13 O16'
_chemical_formula_weight 1262.72
_chemical_name_systematic
; 
 ? 
;
_space_group_IT_number 9
_symmetry_cell_setting monoclinic
_symmetry_space_group_name_Hall 'C -2yc'
_symmetry_space_group_name_H-M 'C 1 c 1'
_atom_sites_solution_hydrogens geom
_atom_sites_solution_primary direct
_atom_sites_solution_secondary difmap
_audit_creation_method SHELXL-97
_cell_angle_alpha 90.00
_cell_angle_beta 102.1690(7)
_cell_angle_gamma 90.00
_cell_formula_units_Z 4
_cell_length_a 16.9127(2)
_cell_length_b 20.7331(3)
_cell_length_c 14.8833(2)
_cell_measurement_reflns_used 7238
_cell_measurement_temperature 110(2)
_cell_measurement_theta_max 27.88
_cell_measurement_theta_min 2.41
_cell_volume 5101.60(12)
_computing_cell_refinement Denzo
_computing_data_collection 'Collect, Nonius B.V.'
_computing_data_reduction 'Denzo $ Scalepack'
_computing_structure_refinement 'SHELXL-97 (Sheldrick, 1997)'
_computing_structure_solution SIR-97
_diffrn_ambient_temperature 110(2)
_diffrn_detector_area_resol_mean 12.8
_diffrn_measured_fraction_theta_full 0.983
_diffrn_measured_fraction_theta_max 0.983
_diffrn_measurement_device_type 'Nonius KappaCCD'
_diffrn_measurement_method '1 deg. \f & \w scans'
_diffrn_radiation_monochromator graphite
_diffrn_radiation_source 'fine-focus sealed tube'
_diffrn_radiation_type MoK\a
_diffrn_radiation_wavelength 0.71073
_diffrn_reflns_av_R_equivalents 0.0420
_diffrn_reflns_av_sigmaI/netI 0.0396
_diffrn_reflns_limit_h_max 21
_diffrn_reflns_limit_h_min -22
_diffrn_reflns_limit_k_max 27
_diffrn_reflns_limit_k_min -23
_diffrn_reflns_limit_l_max 19
_diffrn_reflns_limit_l_min -19
_diffrn_reflns_number 22516
_diffrn_reflns_theta_full 27.88
_diffrn_reflns_theta_max 27.88
_diffrn_reflns_theta_min 2.41
_diffrn_standards_number 0
_exptl_absorpt_coefficient_mu 1.028
_exptl_absorpt_correction_T_max 0.7832
_exptl_absorpt_correction_T_min 0.6275
_exptl_absorpt_correction_type multi-scan
_exptl_absorpt_process_details 'Blessing, 1995'
_exptl_crystal_colour purple
_exptl_crystal_density_diffrn 1.644
_exptl_crystal_density_method 'not measured'
_exptl_crystal_description block
_exptl_crystal_F_000 2544
_exptl_crystal_size_max 0.50
_exptl_crystal_size_mid 0.35
_exptl_crystal_size_min 0.25
_refine_diff_density_max 2.916
_refine_diff_density_min -0.890
_refine_diff_density_rms 0.107
_refine_ls_abs_structure_details 'Flack H D (1983), Acta Cryst. A39, 876-881'
_refine_ls_abs_structure_Flack 0.627(12)
_refine_ls_extinction_method none
_refine_ls_goodness_of_fit_ref 1.042
_refine_ls_hydrogen_treatment constr
_refine_ls_matrix_type full
_refine_ls_number_parameters 723
_refine_ls_number_reflns 10147
_refine_ls_number_restraints 2
_refine_ls_restrained_S_all 1.042
_refine_ls_R_factor_all 0.0537
_refine_ls_R_factor_gt 0.0474
_refine_ls_shift/su_max 0.002
_refine_ls_shift/su_mean 0.000
_refine_ls_structure_factor_coef Fsqd
_refine_ls_weighting_details 'calc w=1/[\s^2^(Fo^2^)+(0.0807P)^2^+9.5197P] where P=(Fo^2^+2Fc^2^)/3'
_refine_ls_weighting_scheme calc
_refine_ls_wR_factor_gt 0.1212
_refine_ls_wR_factor_ref 0.1256
_reflns_number_gt 9181
_reflns_number_total 10147
_reflns_threshold_expression >2sigma(I)
_cod_data_source_file cg901505m_si_001.cif
_cod_data_source_block 11
_cod_original_sg_symbol_H-M 'C c'
_cod_database_code 4502670

loop_
_symmetry_equiv_pos_as_xyz
'x, y, z'
'x, -y, z+1/2'
'x+1/2, y+1/2, z'
'x+1/2, -y+1/2, z+1/2'

loop_
_atom_site_label
_atom_site_type_symbol
_atom_site_fract_x
_atom_site_fract_y
_atom_site_fract_z
_atom_site_U_iso_or_equiv
_atom_site_adp_type
_atom_site_occupancy
_atom_site_symmetry_multiplicity
_atom_site_calc_flag
_atom_site_refinement_flags
C1 C 0.3891(3) 0.0250(2) 0.0708(3) 0.0220(9) Uani 1 1 d .
C2 C 0.3572(3) 0.0770(2) 0.0091(3) 0.0290(10) Uani 1 1 d .
H2 H 0.3244 0.0729 -0.0509 0.035 Uiso 1 1 calc R
C3 C 0.3832(3) 0.1326(2) 0.0533(3) 0.0302(10) Uani 1 1 d .
H3 H 0.3733 0.1752 0.0300 0.036 Uiso 1 1 calc R
C4 C 0.4292(3) 0.1141(2) 0.1437(3) 0.0209(8) Uani 1 1 d .
C5 C 0.4637(2) 0.1597(2) 0.2097(3) 0.0209(8) Uani 1 1 d .
C6 C 0.5029(3) 0.1456(2) 0.3001(3) 0.0236(9) Uani 1 1 d .
C7 C 0.5289(3) 0.1914(2) 0.3721(3) 0.0273(10) Uani 1 1 d .
H7 H 0.5245 0.2370 0.3662 0.033 Uiso 1 1 calc R
C8 C 0.5607(3) 0.1589(2) 0.4500(3) 0.0249(9) Uani 1 1 d .
H8 H 0.5820 0.1777 0.5083 0.030 Uiso 1 1 calc R
C9 C 0.5571(3) 0.0911(2) 0.4298(3) 0.0200(8) Uani 1 1 d .
C10 C 0.5825(3) 0.0403(2) 0.4907(3) 0.0217(8) Uani 1 1 d .
C11 C 0.5694(3) -0.0256(2) 0.4694(3) 0.0213(8) Uani 1 1 d .
C12 C 0.6005(3) -0.0785(2) 0.5315(3) 0.0273(10) Uani 1 1 d .
H12 H 0.6332 -0.0749 0.5916 0.033 Uiso 1 1 calc R
C13 C 0.5740(3) -0.1332(3) 0.4871(3) 0.0269(10) Uani 1 1 d .
H13 H 0.5833 -0.1759 0.5101 0.032 Uiso 1 1 calc R
C14 C 0.5282(2) -0.1145(2) 0.3970(3) 0.0206(8) Uani 1 1 d .
C15 C 0.4953(3) -0.1594(2) 0.3286(3) 0.0230(9) Uani 1 1 d .
C16 C 0.4575(3) -0.1463(2) 0.2379(3) 0.0226(9) Uani 1 1 d .
C17 C 0.4339(3) -0.1922(2) 0.1665(3) 0.0248(9) Uani 1 1 d .
H17 H 0.4399 -0.2377 0.1722 0.030 Uiso 1 1 calc R
C18 C 0.4011(3) -0.1592(2) 0.0884(3) 0.0269(9) Uani 1 1 d .
H18 H 0.3803 -0.1779 0.0299 0.032 Uiso 1 1 calc R
C19 C 0.4033(3) -0.0922(2) 0.1091(3) 0.0222(9) Uani 1 1 d .
C20 C 0.3759(3) -0.0407(2) 0.0493(3) 0.0230(9) Uani 1 1 d .
N21 N 0.4325(2) 0.04856(19) 0.1527(2) 0.0212(7) Uani 1 1 d .
H21 H 0.4571 0.0262 0.2008 0.025 Uiso 0.50 1 calc PR
N22 N 0.5209(2) 0.08538(17) 0.3383(3) 0.0204(8) Uani 1 1 d .
H22 H 0.5108 0.0486 0.3085 0.024 Uiso 0.50 1 calc PR
N23 N 0.5262(2) -0.04881(18) 0.3881(2) 0.0193(7) Uani 1 1 d .
H23 H 0.5021 -0.0263 0.3400 0.023 Uiso 0.50 1 calc PR
N24 N 0.4384(2) -0.08662(18) 0.2009(3) 0.0210(8) Uani 1 1 d .
H24 H 0.4473 -0.0500 0.2313 0.025 Uiso 0.50 1 calc PR
C25 C 0.4573(3) 0.2287(2) 0.1856(3) 0.0231(9) Uani 1 1 d .
C26 C 0.3856(3) 0.2624(2) 0.1797(3) 0.0271(9) Uani 1 1 d .
H26 H 0.3395 0.2399 0.1903 0.032 Uiso 1 1 calc R
N27 N 0.3785(3) 0.3252(2) 0.1596(3) 0.0300(9) Uani 1 1 d .
C28 C 0.4434(3) 0.3589(3) 0.1452(4) 0.0327(11) Uani 1 1 d .
H28 H 0.4373 0.4033 0.1298 0.039 Uiso 1 1 calc R
C29 C 0.5163(3) 0.3306(3) 0.1523(4) 0.0364(11) Uani 1 1 d .
H29 H 0.5619 0.3552 0.1445 0.044 Uiso 1 1 calc R
C30 C 0.5238(3) 0.2642(3) 0.1715(4) 0.0332(11) Uani 1 1 d .
H30 H 0.5744 0.2434 0.1749 0.040 Uiso 1 1 calc R
C31 C 0.6306(3) 0.0587(2) 0.5822(3) 0.0219(8) Uani 1 1 d .
C32 C 0.7001(3) 0.0966(2) 0.5876(3) 0.0258(9) Uani 1 1 d .
H32 H 0.7156 0.1099 0.5327 0.031 Uiso 1 1 calc R
N33 N 0.7447(2) 0.1142(2) 0.6687(3) 0.0293(9) Uani 1 1 d .
H33 H 0.7962 0.1377 0.6655 0.035 Uiso 1 1 d R
C34 C 0.7269(3) 0.0959(3) 0.7477(4) 0.0331(11) Uani 1 1 d .
H34 H 0.7603 0.1093 0.8042 0.040 Uiso 1 1 calc R
C35 C 0.6600(3) 0.0577(3) 0.7480(3) 0.0310(10) Uani 1 1 d .
H35 H 0.6473 0.0442 0.8043 0.037 Uiso 1 1 calc R
C36 C 0.6120(3) 0.0394(2) 0.6648(3) 0.0268(9) Uani 1 1 d .
H36 H 0.5657 0.0133 0.6641 0.032 Uiso 1 1 calc R
C37 C 0.5008(3) -0.2287(2) 0.3562(3) 0.0269(10) Uani 1 1 d .
C38 C 0.5700(3) -0.2642(3) 0.3549(4) 0.0329(11) Uani 1 1 d .
H38 H 0.6140 -0.2440 0.3357 0.039 Uiso 1 1 calc R
N39 N 0.5763(3) -0.3268(2) 0.3805(3) 0.0344(10) Uani 1 1 d .
C40 C 0.5144(4) -0.3558(3) 0.4077(4) 0.0375(12) Uani 1 1 d .
H40 H 0.5199 -0.3995 0.4272 0.045 Uiso 1 1 calc R
C41 C 0.4427(4) -0.3235(3) 0.4082(4) 0.0367(12) Uani 1 1 d .
H41 H 0.3990 -0.3451 0.4264 0.044 Uiso 1 1 calc R
C42 C 0.4357(3) -0.2597(3) 0.3818(3) 0.0310(10) Uani 1 1 d .
H42 H 0.3869 -0.2369 0.3811 0.037 Uiso 1 1 calc R
C43 C 0.3272(3) -0.0583(2) -0.0423(3) 0.0228(9) Uani 1 1 d .
C44 C 0.2576(3) -0.0945(2) -0.0462(3) 0.0289(10) Uani 1 1 d .
H44 H 0.2424 -0.1075 0.0090 0.035 Uiso 1 1 calc R
N45 N 0.2111(3) -0.1114(2) -0.1286(3) 0.0308(9) Uani 1 1 d .
H45 H 0.1601 -0.1360 -0.1243 0.037 Uiso 1 1 d R
C46 C 0.2283(3) -0.0936(3) -0.2076(4) 0.0343(12) Uani 1 1 d .
H46 H 0.1940 -0.1061 -0.2639 0.041 Uiso 1 1 calc R
C47 C 0.2965(3) -0.0567(3) -0.2081(3) 0.0364(12) Uani 1 1 d .
H47 H 0.3092 -0.0436 -0.2646 0.044 Uiso 1 1 calc R
C48 C 0.3464(3) -0.0389(3) -0.1247(3) 0.0284(10) Uani 1 1 d .
H48 H 0.3933 -0.0136 -0.1241 0.034 Uiso 1 1 calc R
La La 0.50249(2) 0.414830(11) 0.50410(2) 0.03065(9) Uani 1 1 d .
O49 O 0.4621(3) 0.4489(3) 0.6494(3) 0.0463(11) Uani 1 1 d .
H49 H 0.5017 0.4697 0.6879 0.056 Uiso 1 1 d .
C50 C 0.3990(5) 0.4202(3) 0.6866(5) 0.0494(16) Uani 1 1 d .
H50A H 0.4215 0.4054 0.7501 0.059 Uiso 1 1 calc R
H50B H 0.3776 0.3820 0.6494 0.059 Uiso 1 1 calc R
C51 C 0.3324(4) 0.4661(4) 0.6876(5) 0.0585(18) Uani 1 1 d .
H51A H 0.3542 0.5056 0.7199 0.088 Uiso 1 1 calc R
H51B H 0.2931 0.4466 0.7193 0.088 Uiso 1 1 calc R
H51C H 0.3056 0.4768 0.6243 0.088 Uiso 1 1 calc R
N52 N 0.6454(3) 0.5031(3) 0.5889(3) 0.0396(11) Uani 1 1 d .
O53 O 0.5784(3) 0.5266(3) 0.5480(4) 0.0499(13) Uani 1 1 d .
O54 O 0.6496(3) 0.4420(2) 0.5951(3) 0.0441(10) Uani 1 1 d .
O55 O 0.7031(3) 0.5383(2) 0.6223(3) 0.0520(11) Uani 1 1 d .
N56 N 0.3442(3) 0.4948(3) 0.4560(3) 0.0432(12) Uani 1 1 d .
O57 O 0.4110(3) 0.5237(3) 0.4764(4) 0.0506(13) Uani 1 1 d .
O58 O 0.3464(3) 0.4342(2) 0.4533(3) 0.0479(11) Uani 1 1 d .
O59 O 0.2800(3) 0.5238(3) 0.4375(3) 0.0585(13) Uani 1 1 d .
N60 N 0.5602(4) 0.4649(3) 0.3345(4) 0.0476(13) Uani 1 1 d .
O61 O 0.6071(3) 0.4360(4) 0.3979(4) 0.0710(16) Uani 1 1 d .
O62 O 0.4882(3) 0.4700(3) 0.3406(3) 0.0564(12) Uani 1 1 d .
O63 O 0.5846(3) 0.4866(3) 0.2679(3) 0.0744(18) Uani 1 1 d .
N64 N 0.3970(3) 0.3010(3) 0.4234(4) 0.0379(12) Uani 1 1 d .
O65 O 0.4136(3) 0.3109(2) 0.5088(3) 0.0389(11) Uani 1 1 d .
O66 O 0.4338(3) 0.3367(2) 0.3744(3) 0.0423(11) Uani 1 1 d .
O67 O 0.3492(3) 0.2590(3) 0.3889(4) 0.0539(13) Uani 1 1 d .
N68 N 0.6017(4) 0.3010(3) 0.6008(3) 0.0381(12) Uani 1 1 d .
O69 O 0.5639(3) 0.3357(2) 0.6445(3) 0.0394(10) Uani 1 1 d .
O70 O 0.5937(3) 0.3126(3) 0.5148(3) 0.0417(12) Uani 1 1 d .
O71 O 0.6449(4) 0.2565(3) 0.6363(4) 0.0651(17) Uani 1 1 d .
Cl1 Cl 0.24836(11) 0.28953(10) 0.63060(13) 0.0617(5) Uani 1 1 d .
Cl2 Cl 0.21842(12) 0.35984(10) 0.81202(17) 0.0706(5) Uani 1 1 d .
C72 C 0.2371(3) 0.2463(3) 0.7256(4) 0.0444(14) Uani 1 1 d .
C73 C 0.2248(4) 0.2763(4) 0.8044(5) 0.0488(15) Uani 1 1 d .
C74 C 0.2139(4) 0.2418(4) 0.8794(5) 0.0493(15) Uani 1 1 d .
H74 H 0.2053 0.2634 0.9329 0.059 Uiso 1 1 calc R
C75 C 0.2156(4) 0.1740(4) 0.8762(4) 0.0466(14) Uani 1 1 d .
H75 H 0.2080 0.1491 0.9273 0.056 Uiso 1 1 calc R
C76 C 0.2286(4) 0.1440(4) 0.7966(5) 0.0510(15) Uani 1 1 d .
H76 H 0.2294 0.0982 0.7934 0.061 Uiso 1 1 calc R
C77 C 0.2401(4) 0.1797(3) 0.7233(5) 0.0461(14) Uani 1 1 d .
H77 H 0.2503 0.1586 0.6703 0.055 Uiso 1 1 calc R

loop_
_atom_site_aniso_label
_atom_site_aniso_U_11
_atom_site_aniso_U_22
_atom_site_aniso_U_33
_atom_site_aniso_U_23
_atom_site_aniso_U_13
_atom_site_aniso_U_12
C1 0.0222(19) 0.020(2) 0.0221(19) -0.0013(17) 0.0003(16) 0.0014(16)
C2 0.037(3) 0.021(2) 0.024(2) 0.0012(17) -0.006(2) -0.0005(18)
C3 0.037(2) 0.020(2) 0.029(2) 0.0019(18) -0.004(2) 0.0017(19)
C4 0.0235(19) 0.015(2) 0.0220(19) 0.0015(16) 0.0006(16) 0.0017(16)
C5 0.0180(18) 0.019(2) 0.024(2) 0.0012(16) -0.0012(16) 0.0032(15)
C6 0.026(2) 0.020(2) 0.024(2) -0.0007(17) 0.0039(17) 0.0015(17)
C7 0.033(2) 0.017(2) 0.030(2) -0.0021(18) 0.0014(19) -0.0029(18)
C8 0.032(2) 0.016(2) 0.024(2) -0.0065(16) -0.0011(18) 0.0004(17)
C9 0.0211(19) 0.019(2) 0.0194(19) -0.0038(15) 0.0019(16) -0.0018(16)
C10 0.0218(19) 0.020(2) 0.0220(19) -0.0017(16) 0.0020(16) 0.0001(16)
C11 0.0217(19) 0.018(2) 0.0233(19) -0.0004(16) 0.0022(16) -0.0011(16)
C12 0.026(2) 0.028(3) 0.025(2) -0.0001(18) -0.0022(18) 0.0007(18)
C13 0.032(2) 0.021(2) 0.026(2) 0.0028(18) 0.0020(19) 0.0014(18)
C14 0.0215(19) 0.016(2) 0.0226(19) 0.0005(16) 0.0015(16) -0.0001(16)
C15 0.025(2) 0.019(2) 0.024(2) -0.0018(17) 0.0044(17) 0.0005(17)
C16 0.0217(19) 0.015(2) 0.030(2) 0.0016(17) 0.0039(17) 0.0014(16)
C17 0.032(2) 0.017(2) 0.026(2) 0.0002(17) 0.0057(18) 0.0002(18)
C18 0.034(2) 0.022(3) 0.025(2) -0.0023(17) 0.0064(19) 0.0006(19)
C19 0.023(2) 0.020(2) 0.023(2) -0.0024(16) 0.0020(17) -0.0007(16)
C20 0.026(2) 0.019(2) 0.0222(19) -0.0003(16) 0.0005(17) 0.0006(17)
N21 0.0235(17) 0.0169(19) 0.0214(17) -0.0006(14) 0.0002(14) -0.0004(14)
N22 0.0246(18) 0.0137(19) 0.0202(17) -0.0022(13) -0.0011(15) -0.0030(13)
N23 0.0187(16) 0.0180(19) 0.0193(16) -0.0004(13) -0.0002(13) -0.0009(13)
N24 0.0239(18) 0.017(2) 0.0207(17) -0.0006(13) 0.0017(15) -0.0020(13)
C25 0.027(2) 0.019(2) 0.0211(19) -0.0014(17) -0.0016(17) 0.0005(17)
C26 0.030(2) 0.023(3) 0.027(2) 0.0009(18) 0.0013(18) 0.0035(18)
N27 0.035(2) 0.023(2) 0.0275(19) 0.0017(16) -0.0038(16) 0.0089(17)
C28 0.041(3) 0.018(3) 0.034(3) 0.002(2) -0.003(2) 0.002(2)
C29 0.036(3) 0.033(3) 0.038(3) 0.000(2) 0.002(2) -0.008(2)
C30 0.027(2) 0.030(3) 0.042(3) 0.005(2) 0.006(2) 0.004(2)
C31 0.023(2) 0.019(2) 0.023(2) -0.0004(17) 0.0034(17) -0.0020(17)
C32 0.023(2) 0.027(2) 0.026(2) -0.0001(18) 0.0017(18) 0.0005(18)
N33 0.027(2) 0.030(2) 0.029(2) -0.0003(18) 0.0029(17) -0.0057(17)
C34 0.030(2) 0.036(3) 0.031(2) -0.011(2) -0.001(2) -0.006(2)
C35 0.036(3) 0.038(3) 0.020(2) -0.0027(19) 0.0067(19) -0.001(2)
C36 0.025(2) 0.025(3) 0.028(2) 0.0013(18) 0.0027(18) 0.0011(18)
C37 0.032(2) 0.020(2) 0.025(2) -0.0004(18) -0.0018(19) 0.0007(19)
C38 0.038(3) 0.026(3) 0.034(2) 0.000(2) 0.006(2) 0.005(2)
N39 0.038(2) 0.028(3) 0.033(2) -0.0002(19) 0.0000(18) 0.0088(19)
C40 0.054(3) 0.022(3) 0.032(2) 0.002(2) -0.002(2) 0.000(2)
C41 0.048(3) 0.025(3) 0.036(3) 0.008(2) 0.007(2) -0.005(2)
C42 0.032(2) 0.027(3) 0.032(2) -0.0009(19) 0.0032(19) -0.002(2)
C43 0.028(2) 0.015(2) 0.024(2) -0.0022(17) 0.0002(17) -0.0003(17)
C44 0.032(2) 0.027(3) 0.025(2) -0.0015(18) 0.0017(19) -0.0044(19)
N45 0.032(2) 0.026(2) 0.031(2) -0.0020(17) -0.0020(17) -0.0077(17)
C46 0.038(3) 0.033(3) 0.026(2) -0.004(2) -0.005(2) 0.000(2)
C47 0.035(3) 0.047(4) 0.025(2) 0.003(2) 0.001(2) 0.001(2)
C48 0.030(2) 0.027(3) 0.029(2) -0.0016(19) 0.008(2) -0.0009(19)
La 0.04569(15) 0.02063(13) 0.02282(11) 0.00063(13) 0.00086(9) 0.00417(14)
O49 0.051(2) 0.055(3) 0.033(2) -0.0081(19) 0.0092(18) 0.001(2)
C50 0.062(4) 0.041(4) 0.047(4) 0.015(3) 0.016(3) 0.011(3)
C51 0.050(3) 0.068(5) 0.062(4) 0.005(4) 0.021(3) 0.004(3)
N52 0.050(3) 0.034(3) 0.034(2) 0.006(2) 0.008(2) -0.006(2)
O53 0.058(3) 0.032(3) 0.052(3) 0.006(2) -0.007(2) 0.004(2)
O54 0.051(2) 0.034(2) 0.042(2) 0.0068(19) -0.0001(18) 0.0012(19)
O55 0.056(2) 0.050(3) 0.047(2) 0.003(2) 0.004(2) -0.019(2)
N56 0.061(3) 0.039(3) 0.027(2) 0.003(2) 0.003(2) 0.014(3)
O57 0.061(3) 0.025(3) 0.063(3) 0.002(2) 0.006(2) 0.006(2)
O58 0.053(2) 0.034(2) 0.048(3) -0.005(2) -0.007(2) 0.006(2)
O59 0.065(3) 0.057(3) 0.052(3) 0.011(2) 0.008(2) 0.030(2)
N60 0.065(4) 0.042(3) 0.034(3) -0.003(2) 0.008(2) 0.002(3)
O61 0.063(3) 0.105(5) 0.046(3) 0.032(3) 0.013(2) 0.029(3)
O62 0.061(3) 0.062(3) 0.044(2) 0.019(2) 0.005(2) 0.008(2)
O63 0.066(3) 0.119(5) 0.042(2) 0.049(3) 0.021(2) 0.017(3)
N64 0.051(3) 0.025(3) 0.033(2) 0.004(2) 0.000(2) 0.009(2)
O65 0.056(3) 0.028(2) 0.029(2) 0.0012(17) 0.0009(18) -0.0005(19)
O66 0.068(3) 0.030(3) 0.025(2) -0.0041(17) 0.0015(19) 0.000(2)
O67 0.056(3) 0.041(3) 0.054(3) -0.008(2) -0.011(2) -0.011(2)
N68 0.054(3) 0.024(3) 0.029(2) 0.006(2) -0.007(2) 0.010(2)
O69 0.060(3) 0.027(2) 0.0271(19) -0.0021(17) 0.0006(18) -0.0025(19)
O70 0.058(3) 0.035(3) 0.030(2) -0.0029(18) 0.0041(19) 0.008(2)
O71 0.099(4) 0.037(3) 0.045(3) 0.001(2) -0.017(3) 0.021(3)
Cl1 0.0521(9) 0.0651(12) 0.0662(10) 0.0205(9) 0.0090(8) 0.0062(8)
Cl2 0.0667(11) 0.0443(10) 0.1080(16) -0.0071(10) 0.0349(11) -0.0011(8)
C72 0.028(3) 0.052(4) 0.051(3) -0.011(3) 0.003(2) 0.001(3)
C73 0.034(3) 0.051(4) 0.062(4) -0.001(3) 0.011(3) 0.000(3)
C74 0.032(3) 0.058(4) 0.058(4) -0.005(3) 0.010(3) 0.012(3)
C75 0.036(3) 0.055(4) 0.047(3) 0.001(3) 0.004(2) 0.008(3)
C76 0.046(3) 0.051(4) 0.052(3) -0.002(3) 0.002(3) 0.010(3)
C77 0.038(3) 0.047(4) 0.051(3) 0.005(3) 0.004(2) 0.006(3)

loop_
_atom_type_symbol
_atom_type_description
_atom_type_scat_dispersion_real
_atom_type_scat_dispersion_imag
_atom_type_scat_source
C C 0.0033 0.0016 'International Tables Vol C Tables 4.2.6.8 and 6.1.1.4'
H H 0.0000 0.0000 'International Tables Vol C Tables 4.2.6.8 and 6.1.1.4'
N N 0.0061 0.0033 'International Tables Vol C Tables 4.2.6.8 and 6.1.1.4'
O O 0.0106 0.0060 'International Tables Vol C Tables 4.2.6.8 and 6.1.1.4'
La La -0.2871 2.4523 'International Tables Vol C Tables 4.2.6.8 and 6.1.1.4'
Cl Cl 0.1484 0.1585 'International Tables Vol C Tables 4.2.6.8 and 6.1.1.4'

loop_
_geom_angle_atom_site_label_1
_geom_angle_atom_site_label_2
_geom_angle_atom_site_label_3
_geom_angle
N21 C1 C20 125.1(4)
N21 C1 C2 111.0(4)
C20 C1 C2 123.9(4)
C3 C2 C1 106.7(4)
C3 C2 H2 126.7
C1 C2 H2 126.7
C2 C3 C4 106.2(4)
C2 C3 H3 126.9
C4 C3 H3 126.9
N21 C4 C5 126.9(4)
N21 C4 C3 110.9(4)
C5 C4 C3 122.2(4)
C6 C5 C4 125.3(4)
C6 C5 C25 115.6(4)
C4 C5 C25 119.1(4)
N22 C6 C5 127.1(4)
N22 C6 C7 106.6(4)
C5 C6 C7 126.2(4)
C8 C7 C6 108.4(4)
C8 C7 H7 125.8
C6 C7 H7 125.8
C7 C8 C9 108.5(4)
C7 C8 H8 125.7
C9 C8 H8 125.7
N22 C9 C10 126.1(4)
N22 C9 C8 106.3(4)
C10 C9 C8 127.5(4)
C9 C10 C11 125.0(4)
C9 C10 C31 115.9(4)
C11 C10 C31 119.0(4)
N23 C11 C10 124.8(4)
N23 C11 C12 110.6(4)
C10 C11 C12 124.6(4)
C13 C12 C11 106.5(4)
C13 C12 H12 126.7
C11 C12 H12 126.7
C12 C13 C14 106.7(4)
C12 C13 H13 126.7
C14 C13 H13 126.7
N23 C14 C15 126.3(4)
N23 C14 C13 110.6(4)
C15 C14 C13 123.0(4)
C16 C15 C14 127.1(4)
C16 C15 C37 116.3(4)
C14 C15 C37 116.6(4)
N24 C16 C15 126.1(4)
N24 C16 C17 107.5(4)
C15 C16 C17 126.4(4)
C18 C17 C16 107.5(4)
C18 C17 H17 126.2
C16 C17 H17 126.2
C17 C18 C19 108.6(4)
C17 C18 H18 125.7
C19 C18 H18 125.7
N24 C19 C20 125.6(4)
N24 C19 C18 106.5(4)
C20 C19 C18 128.0(4)
C19 C20 C1 125.2(4)
C19 C20 C43 116.2(4)
C1 C20 C43 118.6(4)
C4 N21 C1 105.2(3)
C4 N21 H21 127.4
C1 N21 H21 127.4
C9 N22 C6 110.1(4)
C9 N22 H22 124.9
C6 N22 H22 124.9
C11 N23 C14 105.5(3)
C11 N23 H23 127.2
C14 N23 H23 127.2
C16 N24 C19 109.9(4)
C16 N24 H24 125.0
C19 N24 H24 125.0
C26 C25 C30 116.5(5)
C26 C25 C5 121.6(4)
C30 C25 C5 121.9(4)
N27 C26 C25 122.8(5)
N27 C26 H26 118.6
C25 C26 H26 118.6
C26 N27 C28 120.1(4)
C29 C28 N27 121.3(5)
C29 C28 H28 119.3
N27 C28 H28 119.3
C28 C29 C30 118.9(5)
C28 C29 H29 120.6
C30 C29 H29 120.6
C25 C30 C29 120.4(5)
C25 C30 H30 119.8
C29 C30 H30 119.8
C36 C31 C32 117.0(4)
C36 C31 C10 123.8(4)
C32 C31 C10 119.2(4)
N33 C32 C31 120.9(4)
N33 C32 H32 119.6
C31 C32 H32 119.6
C34 N33 C32 122.2(4)
C34 N33 H33 122.7
C32 N33 H33 114.7
N33 C34 C35 120.3(5)
N33 C34 H34 119.8
C35 C34 H34 119.8
C36 C35 C34 118.7(5)
C36 C35 H35 120.6
C34 C35 H35 120.6
C35 C36 C31 120.9(4)
C35 C36 H36 119.6
C31 C36 H36 119.6
C38 C37 C42 118.5(5)
C38 C37 C15 120.8(5)
C42 C37 C15 120.7(4)
N39 C38 C37 121.5(5)
N39 C38 H38 119.2
C37 C38 H38 119.2
C40 N39 C38 119.7(5)
N39 C40 C41 121.7(5)
N39 C40 H40 119.2
C41 C40 H40 119.2
C42 C41 C40 118.9(5)
C42 C41 H41 120.6
C40 C41 H41 120.6
C41 C42 C37 119.7(5)
C41 C42 H42 120.2
C37 C42 H42 120.2
C44 C43 C48 118.2(4)
C44 C43 C20 118.3(4)
C48 C43 C20 123.5(4)
N45 C44 C43 120.2(5)
N45 C44 H44 119.9
C43 C44 H44 119.9
C46 N45 C44 122.5(5)
C46 N45 H45 123.1
C44 N45 H45 114.2
N45 C46 C47 120.0(5)
N45 C46 H46 120.0
C47 C46 H46 120.0
C46 C47 C48 119.2(5)
C46 C47 H47 120.4
C48 C47 H47 120.4
C43 C48 C47 119.9(5)
C43 C48 H48 120.0
C47 C48 H48 120.0
O49 La O66 131.05(16)
O49 La O70 116.28(15)
O66 La O70 72.82(15)
O49 La O58 76.33(15)
O66 La O58 67.39(16)
O70 La O58 133.60(16)
O49 La O54 84.03(15)
O66 La O54 137.91(16)
O70 La O54 70.10(15)
O58 La O54 154.42(14)
O49 La O65 86.95(16)
O66 La O65 48.86(15)
O70 La O65 70.54(12)
O58 La O65 65.63(15)
O54 La O65 130.09(14)
O49 La O61 143.9(2)
O66 La O61 84.9(2)
O70 La O61 73.16(18)
O58 La O61 124.22(15)
O54 La O61 65.98(16)
O65 La O61 127.5(2)
O49 La O62 133.00(17)
O66 La O62 69.35(16)
O70 La O62 110.16(16)
O58 La O62 77.17(16)
O54 La O62 105.85(15)
O65 La O62 115.74(15)
O61 La O62 47.43(16)
O49 La O53 75.37(18)
O66 La O53 147.32(16)
O70 La O53 116.38(17)
O58 La O53 109.99(15)
O54 La O53 48.13(15)
O65 La O53 162.30(14)
O61 La O53 69.7(2)
O62 La O53 78.25(17)
O49 La O69 68.39(15)
O66 La O69 103.66(11)
O70 La O69 47.89(14)
O58 La O69 121.24(16)
O54 La O69 64.03(14)
O65 La O69 67.02(14)
O61 La O69 111.63(15)
O62 La O69 157.19(15)
O53 La O69 104.65(15)
O49 La O57 69.27(17)
O66 La O57 104.68(17)
O70 La O57 174.32(18)
O58 La O57 47.30(16)
O54 La O57 110.30(16)
O65 La O57 111.89(18)
O61 La O57 101.68(18)
O62 La O57 64.18(18)
O53 La O57 62.91(14)
O69 La O57 137.65(16)
O49 La N64 108.37(16)
O66 La N64 24.75(15)
O70 La N64 71.59(15)
O58 La N64 62.24(15)
O54 La N64 141.29(15)
O65 La N64 24.23(14)
O61 La N64 107.6(2)
O62 La N64 92.26(15)
O53 La N64 169.19(14)
O69 La N64 86.11(14)
O57 La N64 108.38(16)
C50 O49 La 125.3(4)
C50 O49 H49 118.0
La O49 H49 112.7
O49 C50 C51 111.5(6)
O49 C50 H50A 109.3
C51 C50 H50A 109.3
O49 C50 H50B 109.3
C51 C50 H50B 109.3
H50A C50 H50B 108.0
C50 C51 H51A 109.5
C50 C51 H51B 109.5
H51A C51 H51B 109.5
C50 C51 H51C 109.5
H51A C51 H51C 109.5
H51B C51 H51C 109.5
O55 N52 O53 121.2(5)
O55 N52 O54 122.1(5)
O53 N52 O54 116.7(5)
N52 O53 La 96.9(4)
N52 O54 La 98.3(3)
O59 N56 O57 122.1(6)
O59 N56 O58 121.1(6)
O57 N56 O58 116.8(5)
N56 O57 La 95.5(4)
N56 O58 La 100.3(4)
O63 N60 O62 121.6(6)
O63 N60 O61 121.0(6)
O62 N60 O61 117.4(6)
N60 O61 La 97.7(4)
N60 O62 La 97.4(4)
O67 N64 O65 121.7(6)
O67 N64 O66 121.8(5)
O65 N64 O66 116.5(6)
O67 N64 La 174.5(4)
O65 N64 La 59.2(3)
O66 N64 La 57.7(3)
N64 O65 La 96.5(4)
N64 O66 La 97.6(3)
O71 N68 O69 122.7(6)
O71 N68 O70 119.9(6)
O69 N68 O70 117.4(5)
N68 O69 La 96.0(3)
N68 O70 La 98.6(4)
C77 C72 C73 118.9(7)
C77 C72 Cl1 119.4(5)
C73 C72 Cl1 121.8(6)
C74 C73 C72 121.8(7)
C74 C73 Cl2 116.4(6)
C72 C73 Cl2 121.7(6)
C73 C74 C75 119.0(6)
C73 C74 H74 120.5
C75 C74 H74 120.5
C76 C75 C74 118.9(7)
C76 C75 H75 120.5
C74 C75 H75 120.5
C77 C76 C75 120.6(7)
C77 C76 H76 119.7
C75 C76 H76 119.7
C76 C77 C72 120.7(7)
C76 C77 H77 119.7
C72 C77 H77 119.7

loop_
_geom_bond_atom_site_label_1
_geom_bond_atom_site_label_2
_geom_bond_distance
C1 N21 1.374(5)
C1 C20 1.407(6)
C1 C2 1.444(6)
C2 C3 1.354(7)
C2 H2 0.9500
C3 C4 1.457(6)
C3 H3 0.9500
C4 N21 1.365(6)
C4 C5 1.399(6)
C5 C6 1.399(6)
C5 C25 1.474(6)
C6 N22 1.380(6)
C6 C7 1.430(6)
C7 C8 1.351(7)
C7 H7 0.9500
C8 C9 1.437(6)
C8 H8 0.9500
C9 N22 1.375(6)
C9 C10 1.396(6)
C10 C11 1.410(6)
C10 C31 1.482(6)
C11 N23 1.362(6)
C11 C12 1.459(6)
C12 C13 1.342(7)
C12 H12 0.9500
C13 C14 1.452(6)
C13 H13 0.9500
C14 N23 1.369(6)
C14 C15 1.405(6)
C15 C16 1.393(6)
C15 C37 1.491(7)
C16 N24 1.365(6)
C16 C17 1.420(6)
C17 C18 1.362(7)
C17 H17 0.9500
C18 C19 1.423(6)
C18 H18 0.9500
C19 N24 1.375(6)
C19 C20 1.404(6)
C20 C43 1.481(6)
N21 H21 0.8800
N22 H22 0.8800
N23 H23 0.8800
N24 H24 0.8800
C25 C26 1.385(7)
C25 C30 1.397(7)
C26 N27 1.335(7)
C26 H26 0.9500
N27 C28 1.355(7)
C28 C29 1.350(8)
C28 H28 0.9500
C29 C30 1.406(8)
C29 H29 0.9500
C30 H30 0.9500
C31 C36 1.390(6)
C31 C32 1.402(6)
C32 N33 1.333(6)
C32 H32 0.9500
N33 C34 1.328(7)
N33 H33 1.0082
C34 C35 1.383(8)
C34 H34 0.9500
C35 C36 1.383(6)
C35 H35 0.9500
C36 H36 0.9500
C37 C38 1.385(7)
C37 C42 1.395(7)
C38 N39 1.351(7)
C38 H38 0.9500
N39 C40 1.341(8)
C40 C41 1.387(9)
C40 H40 0.9500
C41 C42 1.378(8)
C41 H41 0.9500
C42 H42 0.9500
C43 C44 1.387(7)
C43 C48 1.392(7)
C44 N45 1.356(6)
C44 H44 0.9500
N45 C46 1.322(7)
N45 H45 1.0164
C46 C47 1.385(8)
C46 H46 0.9500
C47 C48 1.396(7)
C47 H47 0.9500
C48 H48 0.9500
La O49 2.503(4)
La O66 2.599(4)
La O70 2.607(5)
La O58 2.619(5)
La O54 2.631(5)
La O65 2.637(5)
La O61 2.645(5)
La O62 2.654(4)
La O53 2.663(6)
La O69 2.686(5)
La O57 2.718(5)
La N64 3.048(6)
O49 C50 1.431(9)
O49 H49 0.8956
C50 C51 1.479(10)
C50 H50A 0.9900
C50 H50B 0.9900
C51 H51A 0.9800
C51 H51B 0.9800
C51 H51C 0.9800
N52 O55 1.235(7)
N52 O53 1.265(7)
N52 O54 1.271(7)
N56 O59 1.220(7)
N56 O57 1.257(8)
N56 O58 1.259(7)
N60 O63 1.236(7)
N60 O62 1.245(8)
N60 O61 1.250(7)
N64 O67 1.225(8)
N64 O65 1.259(7)
N64 O66 1.288(8)
N68 O71 1.226(7)
N68 O69 1.235(7)
N68 O70 1.281(7)
Cl1 C72 1.718(7)
Cl2 C73 1.741(8)
C72 C77 1.382(10)
C72 C73 1.382(10)
C73 C74 1.370(10)
C74 C75 1.406(10)
C74 H74 0.9500
C75 C76 1.396(10)
C75 H75 0.9500
C76 C77 1.366(10)
C76 H76 0.9500
C77 H77 0.9500

loop_
_geom_hbond_atom_site_label_D
_geom_hbond_atom_site_label_H
_geom_hbond_atom_site_label_A
_geom_hbond_distance_DH
_geom_hbond_distance_HA
_geom_hbond_distance_DA
_geom_hbond_angle_DHA
_geom_hbond_site_symmetry_A
N33 H33 N27 1.01 1.61 2.617(6) 179.6 4
N45 H45 N39 1.02 1.63 2.644(6) 177.8 4_444
O49 H49 O63 0.90 1.87 2.765(7) 179.7 2_565
